data_2010551
loop_
_publ_author_name
'Goto, Masato'
'Kani, Yoshiyuki'
'Tsuchimoto, Masanobu'
'Ohba, Shigeru'
'Matsushima, Hideaki'
'Tokii, Tadashi'

_publ_section_title
;
 Dimeric copper(II) 3,3-dimethylbutyrate adducts with ethanol,
 2-methylpyridine, 3-methylpyridine, 4-methylpyridine and
 3,3-dimethylbutyric acid
;
_journal_coden_ASTM ACSCEE
_journal_issue 1
_journal_name_full
;
 Acta Crystallographica, Section C: Crystal Structure Communications
;
_journal_page_first 7
_journal_page_last 11
_journal_paper_doi 10.1107/s0108270199012172
_journal_volume 56
_journal_year 2000
_chemical_formula_iupac '[Cu2 (C6 H11 O2)4 (C6 H7 N1)2]'
_chemical_formula_moiety 'C36 H58 Cu2 N2 O8'
_chemical_formula_sum 'C36 H58 Cu2 N2 O8'
_chemical_formula_weight 773.96
_space_group_IT_number 2
_symmetry_cell_setting triclinic
_symmetry_space_group_name_Hall '-P 1'
_symmetry_space_group_name_H-M 'P -1'
_cell_angle_alpha 90.440(10)
_cell_angle_beta 101.400(10)
_cell_angle_gamma 74.800(10)
_cell_formula_units_Z 2
_cell_length_a 11.346(2)
_cell_length_b 18.584(3)
_cell_length_c 10.606(2)
_cell_measurement_temperature 297
_cell_volume 2113.2(6)
_exptl_crystal_density_diffrn 1.216
_cod_depositor_comments
;
The following automatic conversions were performed:
'_symmetry_cell_setting' value 'Triclinic' changed to 'triclinic'
according to '/home/saulius/struct/CIF-dictionaries/cif_core.dic'
dictionary named 'cif_core.dic' version 2.4.1 from 2010-06-29.

Automatic conversion script
Id: cif_fix_enum 1527 2010-12-29 10:47:43Z saulius 

The following automatic conversions were performed:

'_atom_site_thermal_displace_type' tag value 'Uij' was replaced with
'Uani' value 48 times.

Automatic conversion script
Id: cif_fix_values 1646 2011-03-28 12:23:43Z adriana 
;
_cod_database_code 2010551

loop_
_symmetry_equiv_pos_as_xyz
+x,+y,+z
-x,-y,-z

loop_
_atom_site_aniso_label
_atom_site_aniso_U_11
_atom_site_aniso_U_22
_atom_site_aniso_U_33
_atom_site_aniso_U_12
_atom_site_aniso_U_13
_atom_site_aniso_U_23
Cu1 .0519(4) .0633(4) .0572(4) -.0244(3) .0135(3) .0001(3)
Cu2 .0620(4) .0575(4) .0725(4) -.0234(3) .0124(3) -.0033(3)
O3 .052(2) .092(2) .072(2) -.027(2) .005(2) .010(2)
O4 .067(2) .103(3) .068(2) -.037(2) -.001(2) .021(2)
O5 .066(2) .068(2) .088(2) -.026(2) .022(2) -.015(2)
O6 .085(2) .067(2) .079(2) -.032(2) .033(2) -.009(2)
O7 .069(2) .061(2) .108(3) -.033(2) .015(2) -.011(2)
O8 .076(2) .081(2) .091(3) -.047(2) .025(2) -.020(2)
O9 .100(3) .064(2) .077(3) -.023(2) .002(2) .008(2)
O10 .078(2) .078(2) .078(2) -.015(2) .016(2) .009(2)
N11 .060(3) .061(2) .060(2) -.025(2) .018(2) .004(2)
N12 .057(3) .060(2) .082(3) -.023(2) .014(2) -.011(2)
C13 .062(3) .070(3) .052(3) -.004(3) .009(3) -.010(3)
C14 .053(3) .117(4) .055(3) -.006(3) .000(2) .001(3)
C15 .077(4) .102(4) .055(3) -.014(3) .002(3) .000(3)
C16 .135(6) .200(7) .081(4) -.045(5) .041(4) .016(4)
C17 .112(5) .221(8) .070(4) -.025(5) -.022(4) .004(4)
C18 .201(7) .112(5) .096(5) -.029(5) .014(5) -.031(4)
C19 .054(3) .072(3) .045(3) -.014(3) .000(2) -.004(2)
C20 .072(3) .073(3) .064(3) -.018(3) .015(3) -.012(3)
C21 .070(4) .074(3) .080(4) -.009(3) .024(3) -.005(3)
C22 .104(5) .117(5) .135(6) .004(4) .041(4) -.037(4)
C23 .069(4) .166(6) .196(7) -.024(4) -.007(4) -.044(6)
C24 .224(8) .130(6) .139(6) .068(5) .097(6) .064(5)
C25 .063(3) .065(3) .078(3) -.015(3) .023(3) .004(3)
C26 .070(3) .075(3) .082(4) -.018(3) .034(3) .003(3)
C27 .083(4) .075(3) .066(3) -.029(3) .030(3) -.006(3)
C28 .078(4) .070(3) .097(4) -.019(3) .021(3) .019(3)
C29 .066(3) .072(3) .096(4) -.016(3) .020(3) .019(3)
C30 .118(5) .115(5) .131(5) -.048(4) .063(4) .022(4)
C31 .068(3) .078(4) .049(3) -.033(3) .004(2) .002(3)
C32 .064(3) .086(3) .083(4) -.042(3) .007(3) -.005(3)
C33 .083(4) .097(4) .079(4) -.054(3) .014(3) -.005(3)
C34 .089(5) .152(6) .265(9) -.012(5) .029(5) .117(6)
C35 .223(8) .221(8) .090(5) -.150(7) .057(5) -.039(5)
C36 .115(5) .152(6) .152(6) -.092(4) .047(4) -.020(5)
C37 .078(4) .077(4) .083(4) -.043(3) .011(3) .003(3)
C38 .114(5) .098(4) .069(4) -.032(4) .005(3) .021(3)
C39 .093(4) .101(4) .066(4) -.014(4) -.004(3) .007(3)
C40 .201(7) .115(5) .102(5) -.060(5) -.033(5) .007(4)
C41 .094(5) .291(10) .106(5) -.037(6) .004(4) -.011(6)
C42 .170(6) .137(6) .077(4) -.016(5) -.014(4) .020(4)
C43 .061(3) .080(3) .069(3) -.029(3) .000(3) -.003(3)
C44 .058(3) .084(4) .072(3) -.021(3) .015(3) -.020(3)
C45 .064(3) .077(3) .069(3) -.027(3) .017(3) -.011(3)
C46 .063(4) .111(5) .195(7) -.039(3) .028(4) -.077(5)
C47 .062(4) .113(5) .197(7) -.043(3) .035(4) -.086(5)
C48 .095(4) .106(4) .114(5) -.032(3) .033(3) -.051(4)

loop_
_atom_site_label
_atom_site_fract_x
_atom_site_fract_y
_atom_site_fract_z
_atom_site_U_iso_or_equiv
_atom_site_thermal_displace_type
_atom_site_occupancy
Cu1 .06668(5) .03941(3) .45775(5) .0572(2) Uani 1.000
Cu2 .06231(5) .43734(3) -.04235(5) .0649(3) Uani 1.000
O3 .1940(3) .0002(2) .6135(3) .0710(10) Uani 1.000
O4 .0824(3) -.0691(2) .6808(3) .075(2) Uani 1.000
O5 -.0137(3) .1194(2) .5587(3) .0770(10) Uani 1.000
O6 -.1278(3) .0530(2) .6276(3) .0780(10) Uani 1.000
O7 .2008(3) .4847(2) -.0166(3) .080(2) Uani 1.000
O8 .0960(3) .5912(2) .0533(3) .083(2) Uani 1.000
O9 .1133(3) .4012(2) .1399(3) .082(2) Uani 1.000
O10 .0061(3) .5073(2) .2087(3) .080(2) Uani 1.000
N11 .1727(3) .0985(2) .3677(3) .060(2) Uani 1.000
N12 .1581(3) .3389(2) -.1287(3) .069(2) Uani 1.000
C13 .1777(4) -.0444(3) .6930(4) .067(2) Uani 1.000
C14 .2808(4) -.0719(3) .8117(4) .080(2) Uani 1.000
C15 .2481(5) -.0424(3) .9391(5) .082(2) Uani 1.000
C16 .1486(6) -.0750(4) .9734(5) .139(4) Uani 1.000
C17 .3654(6) -.0686(4) 1.0454(5) .140(4) Uani 1.000
C18 .2022(7) .0411(4) .9322(6) .147(4) Uani 1.000
C19 -.0960(4) .1114(3) .6193(4) .059(2) Uani 1.000
C20 -.1620(4) .1792(3) .6831(4) .073(2) Uani 1.000
C21 -.2795(4) .2288(3) .5958(5) .079(2) Uani 1.000
C22 -.3361(5) .2936(3) .6736(6) .134(3) Uani 1.000
C23 -.3725(5) .1818(4) .5526(7) .155(4) Uani 1.000
C24 -.2508(7) .2587(4) .4805(7) .182(4) Uani 1.000
C25 .2930(4) .0682(2) .3681(4) .070(2) Uani 1.000
C26 .3620(4) .1028(3) .3078(5) .077(2) Uani 1.000
C27 .3068(5) .1711(3) .2446(4) .076(2) Uani 1.000
C28 .1823(5) .2024(3) .2445(5) .081(2) Uani 1.000
C29 .1197(4) .1643(3) .3070(5) .078(2) Uani 1.000
C30 .3790(5) .2110(3) .1764(6) .118(3) Uani 1.000
C31 .1922(4) .5481(3) .0210(4) .064(2) Uani 1.000
C32 .3025(4) .5818(3) .0282(5) .076(2) Uani 1.000
C33 .2980(5) .6259(3) -.0944(5) .084(3) Uani 1.000
C34 .1838(6) .6895(4) -.1233(8) .161(5) Uani 1.000
C35 .3036(7) .5731(4) -.2036(6) .170(5) Uani 1.000
C36 .4125(5) .6562(3) -.0761(6) .135(4) Uani 1.000
C37 .0793(5) .4435(3) .2268(5) .077(3) Uani 1.000
C38 .1334(5) .4141(3) .3666(5) .092(3) Uani 1.000
C39 .2465(5) .4408(3) .4304(5) .090(3) Uani 1.000
C40 .2153(7) .5244(4) .4329(6) .140(4) Uani 1.000
C41 .3516(6) .4139(5) .3561(6) .171(5) Uani 1.000
C42 .2904(6) .4081(3) .5674(6) .134(4) Uani 1.000
C43 .2797(4) .3208(3) -.1258(4) .070(2) Uani 1.000
C44 .3411(4) .2613(3) -.1846(4) .075(2) Uani 1.000
C45 .2785(4) .2160(3) -.2545(4) .072(2) Uani 1.000
C46 .1533(5) .2355(3) -.2603(7) .135(3) Uani 1.000
C47 .0974(5) .2949(3) -.1977(6) .136(3) Uani 1.000
C48 .3397(5) .1518(3) -.3252(5) .114(3) Uani 1.000
H14A .35406 -.05823 .80021 .20 Uiso 1.000
H14B .29876 -.12533 .81801 .20 Uiso 1.000
H16A .12666 -.05544 1.05211 .20 Uiso 1.000
H16B .18066 -.12834 .98321 .20 Uiso 1.000
H16C .07626 -.06284 .90491 .20 Uiso 1.000
H17A .34354 -.04902 1.12411 .20 Uiso 1.000
H17B .43134 -.05022 1.02521 .20 Uiso 1.000
H17C .39164 -.12222 1.05181 .20 Uiso 1.000
H18A .18028 .06075 1.01091 .20 Uiso 1.000
H18B .13028 .05615 .86361 .20 Uiso 1.000
H18C .26698 .06115 .91341 .20 Uiso 1.000
H20A -.10482 .20896 .70967 .20 Uiso 1.000
H20B -.18522 .16246 .75777 .20 Uiso 1.000
H22A -.40937 .32383 .61789 .20 Uiso 1.000
H22B -.27657 .32193 .70019 .20 Uiso 1.000
H22C -.35707 .27563 .74859 .20 Uiso 1.000
H23A -.44589 .21204 .49700 .20 Uiso 1.000
H23B -.39439 .16384 .62700 .20 Uiso 1.000
H23C -.33399 .13994 .50770 .20 Uiso 1.000
H24A -.32421 .28886 .42488 .20 Uiso 1.000
H24B -.21061 .21836 .43358 .20 Uiso 1.000
H24C -.19431 .28856 .50978 .20 Uiso 1.000
H25 .33255 .02083 .41354 .20 Uiso 1.000
H26 .44844 .07913 .30944 .20 Uiso 1.000
H28 .14018 .24985 .20074 .20 Uiso 1.000
H29 .03318 .18623 .30749 .20 Uiso 1.000
H30A .32728 .25791 .13667 .20 Uiso 1.000
H30B .41141 .17791 .11414 .20 Uiso 1.000
H30C .44731 .21761 .24084 .20 Uiso 1.000
H32A .37806 .54207 .04426 .20 Uiso 1.000
H32B .30346 .61448 .09856 .20 Uiso 1.000
H34A .17973 .71708 -.20089 .20 Uiso 1.000
H34B .18683 .72168 -.05219 .20 Uiso 1.000
H34C .11083 .67148 -.13149 .20 Uiso 1.000
H35A .29943 .60070 -.28120 .20 Uiso 1.000
H35B .23513 .55080 -.21370 .20 Uiso 1.000
H35C .38043 .53440 -.18400 .20 Uiso 1.000
H36A .40838 .68376 -.15368 .20 Uiso 1.000
H36B .48718 .61576 -.05928 .20 Uiso 1.000
H36C .41308 .68826 -.00478 .20 Uiso 1.000
H38A .15693 .36051 .36925 .20 Uiso 1.000
H38B .06943 .43101 .41545 .20 Uiso 1.000
H40A .28659 .54163 .47041 .20 Uiso 1.000
H40B .15189 .54063 .48271 .20 Uiso 1.000
H40C .18349 .54553 .34661 .20 Uiso 1.000
H41A .42287 .43112 .39363 .20 Uiso 1.000
H41B .32317 .43192 .26783 .20 Uiso 1.000
H41C .37467 .36032 .35943 .20 Uiso 1.000
H42A .36169 .42528 .60494 .20 Uiso 1.000
H42B .31239 .35458 .56694 .20 Uiso 1.000
H42C .22509 .42448 .61484 .20 Uiso 1.000
H43 .32705 .35196 -.07917 .20 Uiso 1.000
H44 .42983 .25094 -.17610 .20 Uiso 1.000
H46 .10313 .20754 -.31190 .20 Uiso 1.000
H47 .00931 .30558 -.20133 .20 Uiso 1.000
H48A .28108 .12657 -.36991 .20 Uiso 1.000
H48B .40255 .11970 -.26093 .20 Uiso 1.000
H48C .37935 .17200 -.38303 .20 Uiso 1.000

loop_
_geom_bond_atom_site_label_1
_geom_bond_atom_site_label_2
_geom_bond_site_symmetry_1
_geom_bond_site_symmetry_2
_geom_bond_distance
_geom_bond_publ_flag
Cu1 Cu1 . 2_556 2.638(4) yes
Cu1 O3 . . 1.967(3) yes
Cu1 O4 . 2_556 1.966(3) yes
Cu1 O5 . . 1.960(4) yes
Cu1 O6 . 2_556 1.961(4) yes
Cu1 N11 . . 2.175(4) yes
Cu2 Cu2 . 2_565 2.641(4) yes
Cu2 O7 . . 1.967(3) yes
Cu2 O8 . 2_565 1.985(4) yes
Cu2 O9 . . 1.974(4) yes
Cu2 O10 . 2_565 1.960(4) yes
Cu2 N12 . . 2.167(4) yes
O3 C13 . . 1.258(6) yes
O4 C13 . . 1.266(6) yes
O5 C19 . . 1.272(6) yes
O6 C19 . . 1.240(6) yes
O7 C31 . . 1.228(7) yes
O8 C31 . . 1.278(6) yes
O9 C37 . . 1.259(7) yes
O10 C37 . . 1.249(7) yes
N11 C25 . . 1.332(6) no
N11 C29 . . 1.322(6) no
N12 C43 . . 1.326(6) no
N12 C47 . . 1.329(7) no
C13 C14 . . 1.526(7) no
C14 C15 . . 1.531(7) no
C15 C16 . . 1.517(9) no
C15 C17 . . 1.535(8) no
C15 C18 . . 1.500(9) no
C19 C20 . . 1.515(7) no
C20 C21 . . 1.537(7) no
C21 C22 . . 1.528(8) no
C21 C23 . . 1.539(8) no
C21 C24 . . 1.474(9) no
C25 C26 . . 1.380(7) no
C26 C27 . . 1.373(7) no
C27 C28 . . 1.379(8) no
C27 C30 . . 1.518(8) no
C28 C29 . . 1.378(7) no
C31 C32 . . 1.528(7) no
C32 C33 . . 1.528(7) no
C33 C34 . . 1.488(9) no
C33 C35 . . 1.513(9) no
C33 C36 . . 1.524(8) no
C37 C38 . . 1.533(8) no
C38 C39 . . 1.528(8) no
C39 C40 . . 1.502(9) no
C39 C41 . . 1.531(9) no
C39 C42 . . 1.516(8) no
C43 C44 . . 1.361(7) no
C44 C45 . . 1.364(7) no
C45 C46 . . 1.359(8) no
C45 C48 . . 1.492(8) no
C46 C47 . . 1.359(9) no
C14 H14A . . .961 no
C14 H14B . . .959 no
C16 H16A . . .960 no
C16 H16B . . .960 no
C16 H16C . . .960 no
C17 H17A . . .960 no
C17 H17B . . .959 no
C17 H17C . . .961 no
C18 H18A . . .960 no
C18 H18B . . .960 no
C18 H18C . . .960 no
C20 H20A . . .960 no
C20 H20B . . .960 no
C22 H22A . . .960 no
C22 H22B . . .959 no
C22 H22C . . .960 no
C23 H23A . . .960 no
C23 H23B . . .960 no
C23 H23C . . .960 no
C24 H24A . . .960 no
C24 H24B . . .960 no
C24 H24C . . .960 no
C25 H25 . . .961 no
C26 H26 . . .960 no
C28 H28 . . .960 no
C29 H29 . . .960 no
C30 H30A . . .960 no
C30 H30B . . .960 no
C30 H30C . . .960 no
C32 H32A . . .960 no
C32 H32B . . .959 no
C34 H34A . . .960 no
C34 H34B . . .960 no
C34 H34C . . .960 no
C35 H35A . . .960 no
C35 H35B . . .961 no
C35 H35C . . .960 no
C36 H36A . . .960 no
C36 H36B . . .960 no
C36 H36C . . .960 no
C38 H38A . . .960 no
C38 H38B . . .959 no
C40 H40A . . .960 no
C40 H40B . . .960 no
C40 H40C . . .960 no
C41 H41A . . .960 no
C41 H41B . . .960 no
C41 H41C . . .960 no
C42 H42A . . .960 no
C42 H42B . . .960 no
C42 H42C . . .960 no
C43 H43 . . .960 no
C44 H44 . . .960 no
C46 H46 . . .960 no
C47 H47 . . .960 no
C48 H48A . . .960 no
C48 H48B . . .960 no
C48 H48C . . .960 no
